data_4121169
loop_
_publ_author_name
'Jing Zhang'
'Jun-Feng Liu'
'Angel Ugrinov'
'Anthony F. X. Pillai'
'Zhong-Ming Sun'
'Pinjing Zhao'

_publ_section_title
;
 Methoxy-Directed Aryl-to-Aryl 1,3-Rhodium Migration
;
_journal_name_full 'Journal of the American Chemical Society'
_journal_page_first 17270
_journal_page_last 17273
_journal_paper_doi 10.1021/ja409049t
_journal_volume 135
_journal_year 2013
_chemical_formula_sum 'C50 H42 N O4 P2 Rh'
_chemical_formula_weight 885.69
_chemical_name_systematic
; 
 ? 
;
_space_group_IT_number 14
_symmetry_cell_setting monoclinic
_symmetry_space_group_name_Hall '-P 2yn'
_symmetry_space_group_name_H-M 'P 1 21/n 1'
_atom_sites_solution_hydrogens geom
_atom_sites_solution_primary direct
_atom_sites_solution_secondary difmap
_audit_creation_method SHELXL-97
_cell_angle_alpha 90.00
_cell_angle_beta 98.035(2)
_cell_angle_gamma 90.00
_cell_formula_units_Z 8
_cell_length_a 21.6627(17)
_cell_length_b 17.5320(14)
_cell_length_c 25.769(2)
_cell_measurement_temperature 536(2)
_cell_measurement_theta_max 23.28
_cell_measurement_theta_min 1.15
_cell_volume 9690.7(13)
_computing_structure_refinement 'SHELXL-97 (Sheldrick, 1997)'
_computing_structure_solution 'SHELXS-97 (Sheldrick, 1990)'
_diffrn_ambient_temperature 536(2)
_diffrn_measured_fraction_theta_full 0.998
_diffrn_measured_fraction_theta_max 0.998
_diffrn_measurement_device_type 'Bruker SAMRT CCD 1K diffractometer'
_diffrn_measurement_method '/w scan'
_diffrn_radiation_monochromator graphite
_diffrn_radiation_source 'fine-focus sealed tube'
_diffrn_radiation_type MoK\a
_diffrn_radiation_wavelength 0.71073
_diffrn_reflns_av_R_equivalents 0.0528
_diffrn_reflns_av_sigmaI/netI 0.0443
_diffrn_reflns_limit_h_max 23
_diffrn_reflns_limit_h_min -24
_diffrn_reflns_limit_k_max 19
_diffrn_reflns_limit_k_min -18
_diffrn_reflns_limit_l_max 28
_diffrn_reflns_limit_l_min -28
_diffrn_reflns_number 62598
_diffrn_reflns_theta_full 23.28
_diffrn_reflns_theta_max 23.28
_diffrn_reflns_theta_min 1.15
_exptl_absorpt_coefficient_mu 0.459
_exptl_absorpt_correction_T_max 0.9126
_exptl_absorpt_correction_T_min 0.8355
_exptl_absorpt_correction_type numerical
_exptl_absorpt_process_details 'Sheldrick, G. M. (2008). SADABS. University of G\"ottingen, Germany.'
_exptl_crystal_colour red-brown
_exptl_crystal_density_diffrn 1.214
_exptl_crystal_description brick
_exptl_crystal_F_000 3648
_exptl_crystal_size_max 0.40
_exptl_crystal_size_mid 0.30
_exptl_crystal_size_min 0.20
_platon_squeeze_details
;
;
_refine_diff_density_max 0.511
_refine_diff_density_min -0.577
_refine_diff_density_rms 0.141
_refine_ls_extinction_method none
_refine_ls_goodness_of_fit_ref 1.077
_refine_ls_hydrogen_treatment constr
_refine_ls_matrix_type full
_refine_ls_number_parameters 1045
_refine_ls_number_reflns 13914
_refine_ls_number_restraints 0
_refine_ls_restrained_S_all 1.077
_refine_ls_R_factor_all 0.0519
_refine_ls_R_factor_gt 0.0399
_refine_ls_shift/su_max 0.004
_refine_ls_shift/su_mean 0.000
_refine_ls_structure_factor_coef Fsqd
_refine_ls_weighting_details 'calc w=1/[\s^2^(Fo^2^)+(0.0817P)^2^+0.2247P] where P=(Fo^2^+2Fc^2^)/3'
_refine_ls_weighting_scheme calc
_refine_ls_wR_factor_gt 0.1223
_refine_ls_wR_factor_ref 0.1283
_reflns_number_gt 10862
_reflns_number_total 13914
_reflns_threshold_expression >2sigma(I)
_cod_data_source_file ja409049t_si_002_3.cif
_cod_data_source_block 1-sr
_cod_original_cell_volume 9690.8(13)
_cod_database_code 4121169

loop_
_symmetry_equiv_pos_as_xyz
'x, y, z'
'-x+1/2, y+1/2, -z+1/2'
'-x, -y, -z'
'x-1/2, -y-1/2, z-1/2'

loop_
_atom_site_label
_atom_site_type_symbol
_atom_site_fract_x
_atom_site_fract_y
_atom_site_fract_z
_atom_site_U_iso_or_equiv
_atom_site_adp_type
_atom_site_occupancy
_atom_site_symmetry_multiplicity
_atom_site_calc_flag
_atom_site_refinement_flags
Rh1 Rh 0.334425(13) 0.565058(15) 0.217847(10) 0.03383(11) Uani 1 1 d .
Rh2 Rh 0.845031(14) 0.548000(16) 0.209714(11) 0.03963(11) Uani 1 1 d .
P1 P 0.26789(4) 0.65815(5) 0.22664(3) 0.0354(2) Uani 1 1 d .
P2 P 0.29063(4) 0.54363(5) 0.13736(3) 0.0353(2) Uani 1 1 d .
P3 P 0.78676(5) 0.64504(5) 0.22731(4) 0.0412(2) Uani 1 1 d .
P4 P 0.79128(4) 0.53157(5) 0.13229(3) 0.0357(2) Uani 1 1 d .
N1 N 0.39471(14) 0.46762(16) 0.22088(11) 0.0413(7) Uani 1 1 d .
N2 N 0.89464(16) 0.44301(19) 0.20562(13) 0.0510(8) Uani 1 1 d .
C1 C 0.18581(17) 0.64573(19) 0.19596(14) 0.0396(9) Uani 1 1 d .
C2 C 0.16937(17) 0.6500(2) 0.14149(14) 0.0426(9) Uani 1 1 d .
C3 C 0.1072(2) 0.6393(3) 0.12056(17) 0.0609(12) Uani 1 1 d .
H3A H 0.0959 0.6420 0.0844 0.073 Uiso 1 1 calc R
C4 C 0.0621(2) 0.6248(3) 0.15170(19) 0.0710(13) Uani 1 1 d .
H4A H 0.0208 0.6181 0.1369 0.085 Uiso 1 1 calc R
C5 C 0.0787(2) 0.6204(3) 0.20532(18) 0.0698(13) Uani 1 1 d .
H5A H 0.0486 0.6102 0.2268 0.084 Uiso 1 1 calc R
C6 C 0.13942(19) 0.6309(2) 0.22688(16) 0.0520(10) Uani 1 1 d .
H6A H 0.1500 0.6282 0.2631 0.062 Uiso 1 1 calc R
C7 C 0.28573(17) 0.75472(19) 0.20651(13) 0.0396(9) Uani 1 1 d .
C8 C 0.2408(2) 0.8110(2) 0.19769(15) 0.0497(10) Uani 1 1 d .
H8A H 0.1994 0.7994 0.1999 0.060 Uiso 1 1 calc R
C9 C 0.2573(2) 0.8851(2) 0.18550(17) 0.0648(12) Uani 1 1 d .
H9A H 0.2270 0.9230 0.1803 0.078 Uiso 1 1 calc R
C10 C 0.3177(3) 0.9020(3) 0.18116(19) 0.0723(14) Uani 1 1 d .
H10A H 0.3288 0.9514 0.1732 0.087 Uiso 1 1 calc R
C11 C 0.3626(2) 0.8452(3) 0.18874(18) 0.0699(13) Uani 1 1 d .
H11A H 0.4038 0.8566 0.1854 0.084 Uiso 1 1 calc R
C12 C 0.34662(19) 0.7722(2) 0.20117(15) 0.0522(10) Uani 1 1 d .
H12A H 0.3770 0.7344 0.2060 0.063 Uiso 1 1 calc R
C13 C 0.25728(16) 0.6704(2) 0.29574(13) 0.0386(8) Uani 1 1 d .
C14 C 0.25198(18) 0.7398(2) 0.31957(15) 0.0507(10) Uani 1 1 d .
H14A H 0.2559 0.7845 0.3009 0.061 Uiso 1 1 calc R
C15 C 0.2409(2) 0.7439(3) 0.37110(16) 0.0663(13) Uani 1 1 d .
H15A H 0.2379 0.7912 0.3869 0.080 Uiso 1 1 calc R
C16 C 0.2345(2) 0.6792(3) 0.39866(17) 0.0732(14) Uani 1 1 d .
H16A H 0.2256 0.6821 0.4329 0.088 Uiso 1 1 calc R
C17 C 0.2410(2) 0.6092(3) 0.37603(16) 0.0660(12) Uani 1 1 d .
H17A H 0.2371 0.5648 0.3950 0.079 Uiso 1 1 calc R
C18 C 0.25317(18) 0.6054(2) 0.32515(14) 0.0514(10) Uani 1 1 d .
H18A H 0.2588 0.5580 0.3103 0.062 Uiso 1 1 calc R
C19 C 0.26700(17) 0.6283(2) 0.09698(13) 0.0387(9) Uani 1 1 d .
C20 C 0.21395(18) 0.6712(2) 0.10466(13) 0.0428(9) Uani 1 1 d .
C21 C 0.1999(2) 0.7367(2) 0.07480(15) 0.0578(11) Uani 1 1 d .
H21A H 0.1646 0.7647 0.0796 0.069 Uiso 1 1 calc R
C22 C 0.2365(2) 0.7615(3) 0.03833(18) 0.0748(14) Uani 1 1 d .
H22A H 0.2268 0.8063 0.0196 0.090 Uiso 1 1 calc R
C23 C 0.2874(2) 0.7186(3) 0.03028(17) 0.0710(13) Uani 1 1 d .
H23A H 0.3117 0.7335 0.0051 0.085 Uiso 1 1 calc R
C24 C 0.3025(2) 0.6535(2) 0.05955(15) 0.0551(11) Uani 1 1 d .
H24A H 0.3375 0.6258 0.0540 0.066 Uiso 1 1 calc R
C25 C 0.21963(16) 0.48542(19) 0.12563(13) 0.0389(9) Uani 1 1 d .
C26 C 0.20108(19) 0.4470(2) 0.16790(15) 0.0483(10) Uani 1 1 d .
H26A H 0.2246 0.4511 0.2008 0.058 Uiso 1 1 calc R
C27 C 0.1475(2) 0.4026(2) 0.16125(18) 0.0625(12) Uani 1 1 d .
H27A H 0.1360 0.3760 0.1897 0.075 Uiso 1 1 calc R
C28 C 0.1117(2) 0.3975(3) 0.1139(2) 0.0671(12) Uani 1 1 d .
H28A H 0.0754 0.3686 0.1099 0.080 Uiso 1 1 calc R
C29 C 0.1297(2) 0.4359(3) 0.07139(19) 0.0640(12) Uani 1 1 d .
H29A H 0.1056 0.4320 0.0387 0.077 Uiso 1 1 calc R
C30 C 0.18282(18) 0.4797(2) 0.07710(14) 0.0494(10) Uani 1 1 d .
H30A H 0.1942 0.5055 0.0484 0.059 Uiso 1 1 calc R
C31 C 0.34538(17) 0.4968(2) 0.09811(13) 0.0403(9) Uani 1 1 d .
C32 C 0.3294(2) 0.4393(2) 0.06289(15) 0.0520(10) Uani 1 1 d .
H32A H 0.2892 0.4194 0.0586 0.062 Uiso 1 1 calc R
C33 C 0.3738(2) 0.4105(3) 0.03329(17) 0.0678(13) Uani 1 1 d .
H33A H 0.3627 0.3718 0.0091 0.081 Uiso 1 1 calc R
C34 C 0.4329(3) 0.4388(3) 0.03964(18) 0.0734(14) Uani 1 1 d .
H34A H 0.4617 0.4203 0.0192 0.088 Uiso 1 1 calc R
C35 C 0.4498(2) 0.4942(3) 0.07598(17) 0.0649(12) Uani 1 1 d .
H35A H 0.4905 0.5123 0.0813 0.078 Uiso 1 1 calc R
C36 C 0.40616(19) 0.5234(2) 0.10475(15) 0.0502(10) Uani 1 1 d .
H36A H 0.4178 0.5617 0.1291 0.060 Uiso 1 1 calc R
C38 C 0.5128(2) 0.6621(3) 0.37991(16) 0.0638(12) Uani 1 1 d .
C39 C 0.5267(2) 0.6912(3) 0.43037(17) 0.0763(14) Uani 1 1 d .
H39A H 0.5680 0.6951 0.4458 0.092 Uiso 1 1 calc R
C40 C 0.4796(2) 0.7143(2) 0.45779(15) 0.0618(12) Uani 1 1 d .
C41 C 0.4193(2) 0.7084(3) 0.43595(15) 0.0650(12) Uani 1 1 d .
H41A H 0.3874 0.7234 0.4544 0.078 Uiso 1 1 calc R
C42 C 0.4060(2) 0.6798(2) 0.38593(16) 0.0594(11) Uani 1 1 d .
H42A H 0.3644 0.6753 0.3714 0.071 Uiso 1 1 calc R
C44 C 0.6194(3) 0.6347(7) 0.3783(2) 0.216(6) Uani 1 1 d .
H44A H 0.6465 0.6150 0.3550 0.324 Uiso 1 1 calc R
H44B H 0.6218 0.6028 0.4088 0.324 Uiso 1 1 calc R
H44C H 0.6319 0.6856 0.3886 0.324 Uiso 1 1 calc R
C45 C 0.4538(3) 0.7617(4) 0.5395(2) 0.110(2) Uani 1 1 d .
H45A H 0.4735 0.7805 0.5727 0.165 Uiso 1 1 calc R
H45B H 0.4296 0.7172 0.5448 0.165 Uiso 1 1 calc R
H45C H 0.4269 0.8004 0.5224 0.165 Uiso 1 1 calc R
C46 C 0.3723(2) 0.3962(2) 0.21543(17) 0.0588(11) Uani 1 1 d .
H46A H 0.3295 0.3891 0.2074 0.071 Uiso 1 1 calc R
C47 C 0.4107(3) 0.3329(2) 0.2213(2) 0.0807(15) Uani 1 1 d .
H47A H 0.3936 0.2842 0.2183 0.097 Uiso 1 1 calc R
C48 C 0.4736(3) 0.3422(3) 0.2315(2) 0.0877(17) Uani 1 1 d .
H48A H 0.5001 0.3002 0.2351 0.105 Uiso 1 1 calc R
C49 C 0.4969(2) 0.4149(3) 0.23641(19) 0.0719(14) Uani 1 1 d .
H49A H 0.5397 0.4229 0.2428 0.086 Uiso 1 1 calc R
C50 C 0.45678(18) 0.4755(2) 0.23189(15) 0.0524(10) Uani 1 1 d .
H50A H 0.4733 0.5244 0.2367 0.063 Uiso 1 1 calc R
C51 C 0.70293(17) 0.63150(19) 0.20584(14) 0.0419(9) Uani 1 1 d .
C52 C 0.67723(18) 0.6370(2) 0.15285(14) 0.0437(9) Uani 1 1 d .
C53 C 0.6138(2) 0.6241(3) 0.13867(17) 0.0612(11) Uani 1 1 d .
H53A H 0.5968 0.6273 0.1035 0.073 Uiso 1 1 calc R
C54 C 0.5754(2) 0.6065(3) 0.17565(19) 0.0712(13) Uani 1 1 d .
H54A H 0.5329 0.5987 0.1656 0.085 Uiso 1 1 calc R
C55 C 0.6007(2) 0.6008(3) 0.22728(18) 0.0700(13) Uani 1 1 d .
H55A H 0.5754 0.5891 0.2525 0.084 Uiso 1 1 calc R
C56 C 0.6636(2) 0.6124(2) 0.24194(15) 0.0566(11) Uani 1 1 d .
H56A H 0.6802 0.6073 0.2771 0.068 Uiso 1 1 calc R
C57 C 0.7988(2) 0.7423(2) 0.20467(13) 0.0474(10) Uani 1 1 d .
C58 C 0.7531(2) 0.7977(2) 0.20367(16) 0.0642(12) Uani 1 1 d .
H58A H 0.7147 0.7857 0.2138 0.077 Uiso 1 1 calc R
C59 C 0.7647(3) 0.8715(3) 0.1874(2) 0.0925(18) Uani 1 1 d .
H59A H 0.7340 0.9087 0.1868 0.111 Uiso 1 1 calc R
C60 C 0.8209(4) 0.8893(3) 0.1721(2) 0.104(2) Uani 1 1 d .
H60A H 0.8287 0.9388 0.1618 0.125 Uiso 1 1 calc R
C61 C 0.8653(3) 0.8344(3) 0.1721(2) 0.0943(18) Uani 1 1 d .
H61A H 0.9031 0.8463 0.1608 0.113 Uiso 1 1 calc R
C62 C 0.8551(2) 0.7611(3) 0.18878(17) 0.0665(12) Uani 1 1 d .
H62A H 0.8862 0.7245 0.1893 0.080 Uiso 1 1 calc R
C63 C 0.7892(2) 0.6554(2) 0.29852(14) 0.0511(10) Uani 1 1 d .
C64 C 0.7832(2) 0.7234(2) 0.32364(16) 0.0702(14) Uani 1 1 d .
H64A H 0.7795 0.7685 0.3045 0.084 Uiso 1 1 calc R
C65 C 0.7826(3) 0.7254(3) 0.37700(17) 0.0897(17) Uani 1 1 d .
H65A H 0.7790 0.7720 0.3936 0.108 Uiso 1 1 calc R
C66 C 0.7873(3) 0.6599(3) 0.40559(18) 0.0932(18) Uani 1 1 d .
H66A H 0.7872 0.6619 0.4416 0.112 Uiso 1 1 calc R
C67 C 0.7923(3) 0.5911(3) 0.38163(17) 0.0829(16) Uani 1 1 d .
H67A H 0.7949 0.5463 0.4011 0.099 Uiso 1 1 calc R
C68 C 0.7935(2) 0.5889(2) 0.32882(15) 0.0686(13) Uani 1 1 d .
H68A H 0.7972 0.5420 0.3126 0.082 Uiso 1 1 calc R
C69 C 0.76347(16) 0.61727(19) 0.09525(12) 0.0367(8) Uani 1 1 d .
C70 C 0.71424(17) 0.6598(2) 0.11016(13) 0.0404(9) Uani 1 1 d .
C71 C 0.6954(2) 0.7267(2) 0.08295(15) 0.0529(10) Uani 1 1 d .
H71A H 0.6628 0.7551 0.0930 0.064 Uiso 1 1 calc R
C72 C 0.7238(2) 0.7514(2) 0.04197(16) 0.0639(12) Uani 1 1 d .
H72A H 0.7107 0.7961 0.0245 0.077 Uiso 1 1 calc R
C73 C 0.7719(2) 0.7099(3) 0.02660(16) 0.0632(12) Uani 1 1 d .
H73A H 0.7915 0.7265 -0.0013 0.076 Uiso 1 1 calc R
C74 C 0.79129(18) 0.6429(2) 0.05294(14) 0.0495(10) Uani 1 1 d .
H74A H 0.8235 0.6146 0.0420 0.059 Uiso 1 1 calc R
C75 C 0.71970(16) 0.4740(2) 0.12414(14) 0.0400(9) Uani 1 1 d .
C76 C 0.69993(18) 0.4419(2) 0.16856(16) 0.0486(10) Uani 1 1 d .
H76A H 0.7236 0.4482 0.2013 0.058 Uiso 1 1 calc R
C77 C 0.6450(2) 0.4005(3) 0.1637(2) 0.0657(12) Uani 1 1 d .
H77A H 0.6321 0.3794 0.1935 0.079 Uiso 1 1 calc R
C78 C 0.6101(2) 0.3903(3) 0.1174(3) 0.0811(15) Uani 1 1 d .
H78A H 0.5735 0.3620 0.1150 0.097 Uiso 1 1 calc R
C79 C 0.6287(2) 0.4223(3) 0.0723(2) 0.0769(15) Uani 1 1 d .
H79A H 0.6044 0.4156 0.0399 0.092 Uiso 1 1 calc R
C80 C 0.68344(19) 0.4638(2) 0.07602(16) 0.0558(11) Uani 1 1 d .
H80A H 0.6959 0.4851 0.0461 0.067 Uiso 1 1 calc R
C81 C 0.84252(17) 0.4856(2) 0.09017(13) 0.0413(9) Uani 1 1 d .
C82 C 0.8297(2) 0.4178(2) 0.06411(15) 0.0530(10) Uani 1 1 d .
H82A H 0.7908 0.3951 0.0635 0.064 Uiso 1 1 calc R
C83 C 0.8749(3) 0.3830(3) 0.03868(17) 0.0736(14) Uani 1 1 d .
H83A H 0.8660 0.3372 0.0210 0.088 Uiso 1 1 calc R
C84 C 0.9326(3) 0.4159(3) 0.03960(19) 0.0802(16) Uani 1 1 d .
H84A H 0.9626 0.3920 0.0228 0.096 Uiso 1 1 calc R
C85 C 0.9462(2) 0.4832(3) 0.06488(18) 0.0708(13) Uani 1 1 d .
H85A H 0.9849 0.5061 0.0649 0.085 Uiso 1 1 calc R
C86 C 0.90106(19) 0.5171(2) 0.09073(15) 0.0548(11) Uani 1 1 d .
H86A H 0.9106 0.5624 0.1089 0.066 Uiso 1 1 calc R
C87 C 0.9975(2) 0.5900(3) 0.33607(16) 0.0637(12) Uani 1 1 d .
C88 C 1.0318(2) 0.6445(3) 0.36734(19) 0.0702(13) Uani 1 1 d .
C89 C 1.0774(2) 0.6208(3) 0.4074(2) 0.0838(15) Uani 1 1 d .
H89A H 1.0992 0.6568 0.4292 0.101 Uiso 1 1 calc R
C90 C 1.0909(2) 0.5440(3) 0.4152(2) 0.0799(15) Uani 1 1 d .
C91 C 1.0580(3) 0.4901(3) 0.38499(19) 0.0855(15) Uani 1 1 d .
H91A H 1.0663 0.4384 0.3904 0.103 Uiso 1 1 calc R
C92 C 1.0120(2) 0.5144(3) 0.34612(18) 0.0766(14) Uani 1 1 d .
H92A H 0.9895 0.4776 0.3254 0.092 Uiso 1 1 calc R
C93 C 0.9466(2) 0.6098(3) 0.29039(17) 0.0587(11) Uani 1 1 d .
C94 C 1.0515(3) 0.7728(4) 0.3944(3) 0.135(3) Uani 1 1 d .
H94A H 1.0369 0.8231 0.3845 0.203 Uiso 1 1 calc R
H94B H 1.0952 0.7691 0.3917 0.203 Uiso 1 1 calc R
H94C H 1.0450 0.7627 0.4298 0.203 Uiso 1 1 calc R
C95 C 1.1521(4) 0.4480(4) 0.4671(3) 0.155(3) Uani 1 1 d .
H95A H 1.1857 0.4436 0.4955 0.233 Uiso 1 1 calc R
H95B H 1.1636 0.4233 0.4366 0.233 Uiso 1 1 calc R
H95C H 1.1155 0.4241 0.4767 0.233 Uiso 1 1 calc R
C96 C 0.8655(2) 0.3767(3) 0.20649(19) 0.0721(13) Uani 1 1 d .
H96A H 0.8223 0.3770 0.2043 0.087 Uiso 1 1 calc R
C97 C 0.8952(4) 0.3081(3) 0.2104(3) 0.108(2) Uani 1 1 d .
H97A H 0.8726 0.2631 0.2104 0.130 Uiso 1 1 calc R
C98 C 0.9565(4) 0.3065(4) 0.2142(2) 0.110(2) Uani 1 1 d .
H98A H 0.9774 0.2601 0.2183 0.132 Uiso 1 1 calc R
C99 C 0.9893(3) 0.3727(5) 0.2121(2) 0.101(2) Uani 1 1 d .
H99A H 1.0324 0.3726 0.2135 0.121 Uiso 1 1 calc R
C100 C 0.9553(2) 0.4398(3) 0.2079(2) 0.0799(15) Uani 1 1 d .
H10B H 0.9769 0.4854 0.2065 0.096 Uiso 1 1 calc R
C101 C 0.45056(18) 0.6576(2) 0.35637(14) 0.0486(10) Uani 1 1 d .
C107 C 0.43081(19) 0.6316(2) 0.30030(15) 0.0470(10) Uani 1 1 d .
O1 O 0.90841(15) 0.55718(17) 0.27863(11) 0.0731(10) Uani 1 1 d .
O2 O 0.94766(19) 0.6688(2) 0.26758(17) 0.1241(17) Uani 1 1 d .
O3 O 1.01728(19) 0.7171(2) 0.35954(16) 0.1086(13) Uani 1 1 d .
O4 O 1.13935(18) 0.5284(3) 0.45558(15) 0.1122(14) Uani 1 1 d .
O5 O 0.38139(12) 0.58991(14) 0.29374(9) 0.0455(6) Uani 1 1 d .
O6 O 0.46051(14) 0.65288(16) 0.26507(11) 0.0603(8) Uani 1 1 d .
O7 O 0.55685(15) 0.6357(3) 0.35209(12) 0.1055(14) Uani 1 1 d .
O8 O 0.50047(16) 0.7425(2) 0.50749(12) 0.0892(11) Uani 1 1 d .

loop_
_atom_site_aniso_label
_atom_site_aniso_U_11
_atom_site_aniso_U_22
_atom_site_aniso_U_33
_atom_site_aniso_U_23
_atom_site_aniso_U_13
_atom_site_aniso_U_12
Rh1 0.04090(19) 0.02883(17) 0.03118(16) -0.00210(11) 0.00300(12) -0.00084(12)
Rh2 0.0439(2) 0.03634(18) 0.03639(18) -0.00068(12) -0.00220(13) -0.00264(13)
P1 0.0439(6) 0.0293(5) 0.0331(5) -0.0035(4) 0.0057(4) -0.0014(4)
P2 0.0434(6) 0.0313(5) 0.0311(5) -0.0013(4) 0.0049(4) -0.0015(4)
P3 0.0597(7) 0.0307(5) 0.0330(5) -0.0032(4) 0.0052(4) -0.0045(5)
P4 0.0398(5) 0.0344(5) 0.0328(5) -0.0024(4) 0.0047(4) 0.0008(4)
N1 0.048(2) 0.0319(17) 0.0437(17) -0.0048(13) 0.0047(14) 0.0021(15)
N2 0.048(2) 0.051(2) 0.053(2) 0.0058(16) 0.0053(16) 0.0103(17)
C1 0.048(2) 0.0288(19) 0.043(2) -0.0020(16) 0.0106(17) 0.0018(17)
C2 0.047(2) 0.037(2) 0.044(2) -0.0032(17) 0.0048(18) 0.0047(17)
C3 0.056(3) 0.074(3) 0.050(2) -0.008(2) -0.003(2) 0.005(2)
C4 0.043(3) 0.095(4) 0.074(3) -0.009(3) 0.004(2) -0.002(2)
C5 0.056(3) 0.091(4) 0.066(3) -0.007(3) 0.020(2) -0.016(3)
C6 0.055(3) 0.053(3) 0.049(2) -0.0079(19) 0.009(2) -0.005(2)
C7 0.052(2) 0.0285(19) 0.038(2) -0.0039(15) 0.0044(17) 0.0010(17)
C8 0.057(3) 0.033(2) 0.058(2) -0.0043(18) 0.007(2) -0.0020(19)
C9 0.088(4) 0.034(2) 0.070(3) 0.004(2) 0.004(3) 0.009(2)
C10 0.087(4) 0.044(3) 0.087(4) 0.011(2) 0.016(3) -0.014(3)
C11 0.067(3) 0.058(3) 0.087(3) 0.015(3) 0.018(3) -0.013(3)
C12 0.055(3) 0.038(2) 0.065(3) 0.0072(19) 0.014(2) -0.0040(19)
C13 0.039(2) 0.039(2) 0.0379(19) -0.0057(17) 0.0065(16) -0.0008(17)
C14 0.060(3) 0.044(2) 0.047(2) -0.0095(18) 0.0052(19) 0.004(2)
C15 0.080(3) 0.070(3) 0.049(3) -0.026(2) 0.009(2) 0.008(3)
C16 0.081(3) 0.102(4) 0.039(2) -0.018(3) 0.018(2) -0.011(3)
C17 0.079(3) 0.074(3) 0.046(2) 0.003(2) 0.013(2) -0.014(3)
C18 0.063(3) 0.048(2) 0.045(2) -0.0030(19) 0.0128(19) -0.008(2)
C19 0.049(2) 0.035(2) 0.0307(18) 0.0024(15) 0.0007(16) -0.0013(17)
C20 0.052(2) 0.037(2) 0.036(2) -0.0015(16) -0.0033(17) -0.0028(18)
C21 0.069(3) 0.050(3) 0.053(3) 0.011(2) 0.007(2) 0.013(2)
C22 0.098(4) 0.059(3) 0.066(3) 0.031(2) 0.008(3) 0.014(3)
C23 0.087(4) 0.069(3) 0.061(3) 0.030(2) 0.023(3) 0.003(3)
C24 0.064(3) 0.053(3) 0.050(2) 0.011(2) 0.015(2) 0.003(2)
C25 0.044(2) 0.031(2) 0.042(2) -0.0019(16) 0.0050(17) 0.0000(16)
C26 0.052(2) 0.047(2) 0.045(2) 0.0079(18) 0.0031(19) -0.0042(19)
C27 0.060(3) 0.055(3) 0.073(3) 0.013(2) 0.011(2) -0.010(2)
C28 0.057(3) 0.058(3) 0.085(4) -0.006(3) 0.006(3) -0.015(2)
C29 0.053(3) 0.065(3) 0.069(3) -0.017(2) -0.011(2) -0.003(2)
C30 0.054(3) 0.052(2) 0.041(2) -0.0031(18) 0.0014(19) -0.003(2)
C31 0.048(2) 0.041(2) 0.0324(19) 0.0012(16) 0.0060(16) 0.0062(18)
C32 0.066(3) 0.046(2) 0.043(2) -0.0069(18) 0.004(2) 0.007(2)
C33 0.083(4) 0.067(3) 0.052(3) -0.017(2) 0.007(2) 0.022(3)
C34 0.073(4) 0.093(4) 0.058(3) -0.007(3) 0.023(3) 0.027(3)
C35 0.057(3) 0.078(3) 0.061(3) -0.001(3) 0.012(2) 0.009(2)
C36 0.054(3) 0.052(2) 0.045(2) -0.0031(19) 0.0105(19) 0.002(2)
C38 0.052(3) 0.094(4) 0.046(2) -0.003(2) 0.009(2) 0.002(2)
C39 0.061(3) 0.113(4) 0.050(3) -0.010(3) -0.009(2) -0.014(3)
C40 0.078(3) 0.063(3) 0.042(2) -0.010(2) 0.001(2) -0.008(2)
C41 0.067(3) 0.078(3) 0.047(2) -0.016(2) -0.001(2) 0.008(2)
C42 0.052(3) 0.067(3) 0.058(3) -0.018(2) 0.004(2) -0.001(2)
C44 0.067(4) 0.507(18) 0.073(4) -0.006(7) 0.005(3) 0.068(7)
C45 0.125(5) 0.142(6) 0.066(3) -0.046(4) 0.022(3) -0.008(4)
C46 0.052(3) 0.041(3) 0.083(3) 0.004(2) 0.009(2) -0.001(2)
C47 0.079(4) 0.033(3) 0.127(5) -0.004(3) 0.005(3) 0.006(2)
C48 0.077(4) 0.060(3) 0.121(5) -0.013(3) -0.005(3) 0.029(3)
C49 0.044(3) 0.068(3) 0.099(4) -0.004(3) -0.003(2) 0.016(2)
C50 0.045(3) 0.047(2) 0.063(3) -0.002(2) 0.001(2) -0.001(2)
C51 0.055(2) 0.031(2) 0.042(2) -0.0059(16) 0.0145(18) -0.0020(17)
C52 0.052(2) 0.034(2) 0.046(2) -0.0039(17) 0.0106(18) 0.0049(18)
C53 0.053(3) 0.071(3) 0.059(3) -0.005(2) 0.007(2) 0.002(2)
C54 0.047(3) 0.091(4) 0.077(3) -0.008(3) 0.015(3) -0.008(2)
C55 0.070(3) 0.082(3) 0.065(3) -0.010(3) 0.034(3) -0.017(3)
C56 0.071(3) 0.058(3) 0.044(2) -0.008(2) 0.020(2) -0.012(2)
C57 0.067(3) 0.040(2) 0.034(2) -0.0035(17) 0.0019(18) -0.011(2)
C58 0.094(4) 0.039(2) 0.059(3) -0.004(2) 0.008(2) 0.006(2)
C59 0.152(6) 0.037(3) 0.083(4) 0.002(2) -0.005(4) 0.002(3)
C60 0.158(7) 0.056(4) 0.090(4) 0.026(3) -0.013(4) -0.033(4)
C61 0.102(5) 0.081(4) 0.096(4) 0.031(3) 0.000(3) -0.040(4)
C62 0.073(3) 0.058(3) 0.065(3) 0.008(2) -0.002(2) -0.018(2)
C63 0.074(3) 0.042(2) 0.035(2) -0.0041(17) 0.0031(19) -0.007(2)
C64 0.122(4) 0.047(3) 0.042(2) -0.010(2) 0.011(2) -0.008(3)
C65 0.159(5) 0.063(3) 0.048(3) -0.026(2) 0.018(3) -0.011(3)
C66 0.160(6) 0.086(4) 0.036(2) -0.010(3) 0.020(3) 0.000(4)
C67 0.136(5) 0.071(3) 0.044(3) 0.009(2) 0.019(3) 0.002(3)
C68 0.118(4) 0.044(3) 0.043(2) -0.003(2) 0.010(2) 0.001(3)
C69 0.044(2) 0.037(2) 0.0289(18) -0.0017(15) 0.0019(16) 0.0009(17)
C70 0.050(2) 0.040(2) 0.0300(18) -0.0025(16) 0.0007(16) 0.0008(18)
C71 0.067(3) 0.044(2) 0.047(2) 0.0038(19) 0.007(2) 0.015(2)
C72 0.087(3) 0.052(3) 0.053(3) 0.018(2) 0.011(2) 0.016(2)
C73 0.080(3) 0.065(3) 0.046(2) 0.019(2) 0.016(2) 0.000(3)
C74 0.052(2) 0.054(2) 0.045(2) 0.0031(19) 0.0122(19) 0.001(2)
C75 0.041(2) 0.036(2) 0.042(2) -0.0037(16) -0.0005(17) -0.0011(17)
C76 0.043(2) 0.047(2) 0.056(2) 0.0021(19) 0.0083(19) 0.0050(19)
C77 0.060(3) 0.057(3) 0.085(3) 0.006(2) 0.026(3) -0.004(2)
C78 0.051(3) 0.072(4) 0.119(5) -0.007(3) 0.009(3) -0.020(3)
C79 0.053(3) 0.071(3) 0.099(4) -0.020(3) -0.018(3) -0.006(3)
C80 0.055(3) 0.054(3) 0.055(3) -0.001(2) -0.003(2) 0.000(2)
C81 0.049(2) 0.043(2) 0.0314(19) -0.0007(16) 0.0025(16) 0.0070(18)
C82 0.064(3) 0.051(2) 0.044(2) -0.0064(19) 0.004(2) 0.005(2)
C83 0.095(4) 0.066(3) 0.060(3) -0.023(2) 0.009(3) 0.024(3)
C84 0.076(4) 0.105(4) 0.063(3) -0.007(3) 0.022(3) 0.037(3)
C85 0.063(3) 0.085(4) 0.065(3) -0.008(3) 0.012(2) 0.014(3)
C86 0.054(3) 0.060(3) 0.051(2) -0.010(2) 0.010(2) 0.002(2)
C87 0.060(3) 0.075(3) 0.055(3) 0.002(2) 0.003(2) -0.001(2)
C88 0.067(3) 0.056(3) 0.080(3) -0.006(3) -0.015(3) -0.005(2)
C89 0.079(4) 0.090(4) 0.076(3) -0.002(3) -0.014(3) -0.014(3)
C90 0.070(3) 0.097(4) 0.067(3) 0.007(3) -0.011(3) 0.002(3)
C91 0.090(4) 0.087(4) 0.072(3) 0.001(3) -0.011(3) 0.011(3)
C92 0.086(4) 0.075(4) 0.063(3) 0.000(3) -0.009(3) 0.000(3)
C93 0.048(3) 0.070(3) 0.056(3) 0.005(2) 0.001(2) -0.004(2)
C94 0.152(6) 0.101(5) 0.141(6) -0.033(4) -0.021(5) -0.015(5)
C95 0.185(8) 0.141(7) 0.122(6) 0.066(5) -0.046(5) 0.031(6)
C96 0.076(3) 0.045(3) 0.095(4) 0.007(2) 0.012(3) 0.012(3)
C97 0.128(6) 0.063(4) 0.136(6) 0.012(3) 0.024(4) 0.033(4)
C98 0.123(6) 0.109(6) 0.101(5) 0.018(4) 0.027(4) 0.062(5)
C99 0.061(4) 0.152(6) 0.091(4) 0.019(4) 0.017(3) 0.049(4)
C100 0.054(3) 0.101(4) 0.085(4) 0.016(3) 0.008(3) 0.014(3)
C101 0.051(3) 0.049(2) 0.045(2) -0.0061(18) 0.0020(19) -0.0046(19)
C107 0.055(3) 0.040(2) 0.044(2) -0.0031(18) 0.001(2) 0.000(2)
O1 0.080(2) 0.063(2) 0.064(2) 0.0001(15) -0.0321(17) -0.0147(17)
O2 0.109(3) 0.110(3) 0.132(3) 0.065(3) -0.058(3) -0.051(3)
O3 0.114(3) 0.074(3) 0.124(3) -0.013(2) -0.031(2) -0.006(2)
O4 0.091(3) 0.147(4) 0.087(3) 0.031(3) -0.027(2) 0.000(3)
O5 0.0489(16) 0.0507(16) 0.0356(13) -0.0069(12) 0.0014(11) -0.0053(13)
O6 0.072(2) 0.0619(19) 0.0468(16) -0.0015(14) 0.0075(15) -0.0184(15)
O7 0.057(2) 0.203(4) 0.057(2) -0.015(2) 0.0095(16) 0.024(2)
O8 0.097(3) 0.113(3) 0.0529(19) -0.0226(19) -0.0038(18) -0.024(2)

loop_
_atom_type_symbol
_atom_type_description
_atom_type_scat_dispersion_real
_atom_type_scat_dispersion_imag
_atom_type_scat_source
C C 0.0033 0.0016 'International Tables Vol C Tables 4.2.6.8 and 6.1.1.4'
H H 0.0000 0.0000 'International Tables Vol C Tables 4.2.6.8 and 6.1.1.4'
O O 0.0106 0.0060 'International Tables Vol C Tables 4.2.6.8 and 6.1.1.4'
P P 0.1023 0.0942 'International Tables Vol C Tables 4.2.6.8 and 6.1.1.4'
N N 0.0061 0.0033 'International Tables Vol C Tables 4.2.6.8 and 6.1.1.4'
Rh Rh -1.1178 0.9187 'International Tables Vol C Tables 4.2.6.8 and 6.1.1.4'

loop_
_geom_angle_atom_site_label_1
_geom_angle_atom_site_label_2
_geom_angle_atom_site_label_3
_geom_angle
O5 Rh1 N1 85.35(10)
O5 Rh1 P2 176.26(7)
N1 Rh1 P2 94.52(8)
O5 Rh1 P1 89.39(7)
N1 Rh1 P1 170.71(8)
P2 Rh1 P1 91.22(3)
O1 Rh2 N2 80.43(12)
O1 Rh2 P4 171.01(10)
N2 Rh2 P4 92.80(9)
O1 Rh2 P3 95.32(9)
N2 Rh2 P3 168.48(9)
P4 Rh2 P3 92.42(4)
C7 P1 C13 103.08(16)
C7 P1 C1 102.47(16)
C13 P1 C1 100.62(16)
C7 P1 Rh1 119.22(12)
C13 P1 Rh1 110.93(12)
C1 P1 Rh1 118.01(11)
C25 P2 C19 101.23(16)
C25 P2 C31 104.42(16)
C19 P2 C31 101.36(16)
C25 P2 Rh1 119.58(11)
C19 P2 Rh1 116.47(11)
C31 P2 Rh1 111.54(12)
C57 P3 C63 103.88(16)
C57 P3 C51 101.67(18)
C63 P3 C51 101.71(18)
C57 P3 Rh2 122.84(14)
C63 P3 Rh2 110.16(13)
C51 P3 Rh2 114.13(11)
C69 P4 C75 100.36(16)
C69 P4 C81 103.43(16)
C75 P4 C81 105.11(16)
C69 P4 Rh2 117.47(11)
C75 P4 Rh2 120.70(12)
C81 P4 Rh2 107.92(12)
C50 N1 C46 117.1(3)
C50 N1 Rh1 120.8(2)
C46 N1 Rh1 121.9(3)
C100 N2 C96 116.1(4)
C100 N2 Rh2 122.9(3)
C96 N2 Rh2 120.7(3)
C6 C1 C2 118.7(3)
C6 C1 P1 120.3(3)
C2 C1 P1 121.0(3)
C3 C2 C1 118.5(4)
C3 C2 C20 117.7(3)
C1 C2 C20 123.6(3)
C4 C3 C2 121.9(4)
C4 C3 H3A 119.1
C2 C3 H3A 119.1
C3 C4 C5 119.2(4)
C3 C4 H4A 120.4
C5 C4 H4A 120.4
C6 C5 C4 120.0(4)
C6 C5 H5A 120.0
C4 C5 H5A 120.0
C5 C6 C1 121.6(4)
C5 C6 H6A 119.2
C1 C6 H6A 119.2
C12 C7 C8 119.1(3)
C12 C7 P1 118.5(3)
C8 C7 P1 122.4(3)
C7 C8 C9 120.3(4)
C7 C8 H8A 119.8
C9 C8 H8A 119.8
C10 C9 C8 120.1(4)
C10 C9 H9A 120.0
C8 C9 H9A 120.0
C9 C10 C11 119.7(4)
C9 C10 H10A 120.2
C11 C10 H10A 120.2
C12 C11 C10 120.5(4)
C12 C11 H11A 119.8
C10 C11 H11A 119.8
C11 C12 C7 120.3(4)
C11 C12 H12A 119.8
C7 C12 H12A 119.8
C14 C13 C18 118.1(3)
C14 C13 P1 124.4(3)
C18 C13 P1 117.5(3)
C13 C14 C15 120.7(4)
C13 C14 H14A 119.6
C15 C14 H14A 119.6
C16 C15 C14 120.2(4)
C16 C15 H15A 119.9
C14 C15 H15A 119.9
C15 C16 C17 120.0(4)
C15 C16 H16A 120.0
C17 C16 H16A 120.0
C16 C17 C18 119.6(4)
C16 C17 H17A 120.2
C18 C17 H17A 120.2
C17 C18 C13 121.3(4)
C17 C18 H18A 119.4
C13 C18 H18A 119.4
C24 C19 C20 118.0(3)
C24 C19 P2 120.8(3)
C20 C19 P2 121.2(3)
C21 C20 C19 118.8(3)
C21 C20 C2 116.5(3)
C19 C20 C2 124.7(3)
C22 C21 C20 122.2(4)
C22 C21 H21A 118.9
C20 C21 H21A 118.9
C23 C22 C21 118.7(4)
C23 C22 H22A 120.7
C21 C22 H22A 120.7
C22 C23 C24 120.2(4)
C22 C23 H23A 119.9
C24 C23 H23A 119.9
C23 C24 C19 122.1(4)
C23 C24 H24A 119.0
C19 C24 H24A 119.0
C26 C25 C30 118.6(3)
C26 C25 P2 117.9(3)
C30 C25 P2 123.4(3)
C25 C26 C27 120.3(4)
C25 C26 H26A 119.9
C27 C26 H26A 119.9
C28 C27 C26 120.7(4)
C28 C27 H27A 119.6
C26 C27 H27A 119.6
C27 C28 C29 119.5(4)
C27 C28 H28A 120.3
C29 C28 H28A 120.3
C30 C29 C28 120.6(4)
C30 C29 H29A 119.7
C28 C29 H29A 119.7
C29 C30 C25 120.2(4)
C29 C30 H30A 119.9
C25 C30 H30A 119.9
C32 C31 C36 118.6(4)
C32 C31 P2 124.5(3)
C36 C31 P2 116.9(3)
C31 C32 C33 119.8(4)
C31 C32 H32A 120.1
C33 C32 H32A 120.1
C34 C33 C32 120.6(4)
C34 C33 H33A 119.7
C32 C33 H33A 119.7
C33 C34 C35 120.0(4)
C33 C34 H34A 120.0
C35 C34 H34A 120.0
C34 C35 C36 119.7(4)
C34 C35 H35A 120.1
C36 C35 H35A 120.1
C35 C36 C31 121.3(4)
C35 C36 H36A 119.3
C31 C36 H36A 119.3
O7 C38 C39 123.1(4)
O7 C38 C101 117.3(4)
C39 C38 C101 119.6(4)
C40 C39 C38 120.6(4)
C40 C39 H39A 119.7
C38 C39 H39A 119.7
C41 C40 C39 120.3(4)
C41 C40 O8 125.6(4)
C39 C40 O8 114.1(4)
C40 C41 C42 118.7(4)
C40 C41 H41A 120.6
C42 C41 H41A 120.6
C101 C42 C41 123.7(4)
C101 C42 H42A 118.2
C41 C42 H42A 118.2
O7 C44 H44A 109.5
O7 C44 H44B 109.5
H44A C44 H44B 109.5
O7 C44 H44C 109.5
H44A C44 H44C 109.5
H44B C44 H44C 109.5
O8 C45 H45A 109.5
O8 C45 H45B 109.5
H45A C45 H45B 109.5
O8 C45 H45C 109.5
H45A C45 H45C 109.5
H45B C45 H45C 109.5
N1 C46 C47 122.2(4)
N1 C46 H46A 118.9
C47 C46 H46A 118.9
C48 C47 C46 119.7(4)
C48 C47 H47A 120.1
C46 C47 H47A 120.1
C47 C48 C49 118.4(4)
C47 C48 H48A 120.8
C49 C48 H48A 120.8
C50 C49 C48 119.6(4)
C50 C49 H49A 120.2
C48 C49 H49A 120.2
N1 C50 C49 122.9(4)
N1 C50 H50A 118.5
C49 C50 H50A 118.5
C56 C51 C52 118.1(4)
C56 C51 P3 120.2(3)
C52 C51 P3 121.6(3)
C53 C52 C51 119.2(4)
C53 C52 C70 117.4(3)
C51 C52 C70 123.4(3)
C54 C53 C52 121.5(4)
C54 C53 H53A 119.3
C52 C53 H53A 119.3
C55 C54 C53 119.1(4)
C55 C54 H54A 120.4
C53 C54 H54A 120.4
C54 C55 C56 120.2(4)
C54 C55 H55A 119.9
C56 C55 H55A 119.9
C55 C56 C51 121.9(4)
C55 C56 H56A 119.1
C51 C56 H56A 119.1
C62 C57 C58 119.1(4)
C62 C57 P3 119.2(3)
C58 C57 P3 121.7(3)
C57 C58 C59 119.8(5)
C57 C58 H58A 120.1
C59 C58 H58A 120.1
C60 C59 C58 120.3(6)
C60 C59 H59A 119.8
C58 C59 H59A 119.8
C61 C60 C59 119.7(5)
C61 C60 H60A 120.1
C59 C60 H60A 120.1
C60 C61 C62 120.9(6)
C60 C61 H61A 119.6
C62 C61 H61A 119.6
C57 C62 C61 120.1(5)
C57 C62 H62A 120.0
C61 C62 H62A 120.0
C64 C63 C68 117.7(4)
C64 C63 P3 124.5(3)
C68 C63 P3 117.7(3)
C63 C64 C65 120.6(4)
C63 C64 H64A 119.7
C65 C64 H64A 119.7
C66 C65 C64 120.5(4)
C66 C65 H65A 119.7
C64 C65 H65A 119.7
C65 C66 C67 120.4(4)
C65 C66 H66A 119.8
C67 C66 H66A 119.8
C68 C67 C66 119.3(5)
C68 C67 H67A 120.3
C66 C67 H67A 120.3
C67 C68 C63 121.5(4)
C67 C68 H68A 119.2
C63 C68 H68A 119.2
C74 C69 C70 118.3(3)
C74 C69 P4 121.6(3)
C70 C69 P4 120.1(3)
C71 C70 C69 119.3(3)
C71 C70 C52 116.3(3)
C69 C70 C52 124.4(3)
C72 C71 C70 121.5(4)
C72 C71 H71A 119.2
C70 C71 H71A 119.2
C71 C72 C73 119.8(4)
C71 C72 H72A 120.1
C73 C72 H72A 120.1
C72 C73 C74 119.7(4)
C72 C73 H73A 120.2
C74 C73 H73A 120.2
C69 C74 C73 121.3(4)
C69 C74 H74A 119.3
C73 C74 H74A 119.3
C80 C75 C76 118.9(4)
C80 C75 P4 122.5(3)
C76 C75 P4 118.6(3)
C77 C76 C75 119.7(4)
C77 C76 H76A 120.1
C75 C76 H76A 120.2
C78 C77 C76 121.6(5)
C78 C77 H77A 119.2
C76 C77 H77A 119.2
C77 C78 C79 119.7(4)
C77 C78 H78A 120.1
C79 C78 H78A 120.1
C80 C79 C78 119.8(5)
C80 C79 H79A 120.1
C78 C79 H79A 120.1
C79 C80 C75 120.2(4)
C79 C80 H80A 119.9
C75 C80 H80A 119.9
C82 C81 C86 118.3(4)
C82 C81 P4 124.6(3)
C86 C81 P4 116.5(3)
C81 C82 C83 120.1(4)
C81 C82 H82A 120.0
C83 C82 H82A 120.0
C84 C83 C82 120.4(4)
C84 C83 H83A 119.8
C82 C83 H83A 119.8
C85 C84 C83 120.6(4)
C85 C84 H84A 119.7
C83 C84 H84A 119.7
C84 C85 C86 118.7(5)
C84 C85 H85A 120.6
C86 C85 H85A 120.6
C81 C86 C85 122.0(4)
C81 C86 H86A 119.0
C85 C86 H86A 119.0
C92 C87 C88 117.4(4)
C92 C87 C93 118.8(4)
C88 C87 C93 123.8(4)
O3 C88 C89 122.2(4)
O3 C88 C87 118.4(4)
C89 C88 C87 119.3(5)
C90 C89 C88 120.9(5)
C90 C89 H89A 119.6
C88 C89 H89A 119.6
C91 C90 C89 120.6(5)
C91 C90 O4 124.6(5)
C89 C90 O4 114.8(5)
C90 C91 C92 117.9(5)
C90 C91 H91A 121.0
C92 C91 H91A 121.0
C91 C92 C87 123.8(5)
C91 C92 H92A 118.1
C87 C92 H92A 118.1
O2 C93 O1 125.5(4)
O2 C93 C87 120.8(4)
O1 C93 C87 113.6(4)
O3 C94 H94A 109.5
O3 C94 H94B 109.5
H94A C94 H94B 109.5
O3 C94 H94C 109.5
H94A C94 H94C 109.5
H94B C94 H94C 109.5
O4 C95 H95A 109.5
O4 C95 H95B 109.5
H95A C95 H95B 109.5
O4 C95 H95C 109.5
H95A C95 H95C 109.5
H95B C95 H95C 109.5
N2 C96 C97 123.7(5)
N2 C96 H96A 118.2
C97 C96 H96A 118.2
C98 C97 C96 119.1(7)
C98 C97 H97A 120.4
C96 C97 H97A 120.4
C97 C98 C99 120.2(6)
C97 C98 H98A 119.9
C99 C98 H98A 119.9
C98 C99 C100 116.8(6)
C98 C99 H99A 121.6
C100 C99 H99A 121.6
N2 C100 C99 124.0(6)
N2 C100 H10B 118.0
C99 C100 H10B 118.0
C42 C101 C38 117.0(4)
C42 C101 C107 119.3(4)
C38 C101 C107 123.7(4)
O6 C107 O5 125.5(3)
O6 C107 C101 119.9(4)
O5 C107 C101 114.5(3)
C93 O1 Rh2 126.6(3)
C88 O3 C94 117.5(4)
C90 O4 C95 116.2(5)
C107 O5 Rh1 121.4(2)
C38 O7 C44 116.6(4)
C40 O8 C45 116.8(4)

loop_
_geom_bond_atom_site_label_1
_geom_bond_atom_site_label_2
_geom_bond_distance
Rh1 O5 2.120(2)
Rh1 N1 2.145(3)
Rh1 P2 2.1892(9)
Rh1 P1 2.2099(9)
Rh2 O1 2.094(3)
Rh2 N2 2.141(3)
Rh2 P4 2.1841(9)
Rh2 P3 2.2029(10)
P1 C7 1.828(4)
P1 C13 1.840(3)
P1 C1 1.855(4)
P2 C25 1.835(4)
P2 C19 1.844(3)
P2 C31 1.855(4)
P3 C57 1.833(4)
P3 C63 1.837(4)
P3 C51 1.838(4)
P4 C69 1.836(3)
P4 C75 1.838(4)
P4 C81 1.843(4)
N1 C50 1.342(5)
N1 C46 1.343(5)
N2 C100 1.308(6)
N2 C96 1.325(5)
C1 C6 1.391(5)
C1 C2 1.401(5)
C2 C3 1.392(5)
C2 C20 1.493(5)
C3 C4 1.372(6)
C3 H3A 0.9300
C4 C5 1.381(6)
C4 H4A 0.9300
C5 C6 1.367(6)
C5 H5A 0.9300
C6 H6A 0.9300
C7 C12 1.380(5)
C7 C8 1.382(5)
C8 C9 1.395(5)
C8 H8A 0.9300
C9 C10 1.361(6)
C9 H9A 0.9300
C10 C11 1.386(6)
C10 H10A 0.9300
C11 C12 1.376(6)
C11 H11A 0.9300
C12 H12A 0.9300
C13 C14 1.375(5)
C13 C18 1.379(5)
C14 C15 1.384(5)
C14 H14A 0.9300
C15 C16 1.356(6)
C15 H15A 0.9300
C16 C17 1.373(6)
C16 H16A 0.9300
C17 C18 1.375(5)
C17 H17A 0.9300
C18 H18A 0.9300
C19 C24 1.387(5)
C19 C20 1.410(5)
C20 C21 1.392(5)
C21 C22 1.382(6)
C21 H21A 0.9300
C22 C23 1.374(6)
C22 H22A 0.9300
C23 C24 1.382(6)
C23 H23A 0.9300
C24 H24A 0.9300
C25 C26 1.387(5)
C25 C30 1.390(5)
C26 C27 1.389(6)
C26 H26A 0.9300
C27 C28 1.353(6)
C27 H27A 0.9300
C28 C29 1.388(6)
C28 H28A 0.9300
C29 C30 1.374(6)
C29 H29A 0.9300
C30 H30A 0.9300
C31 C32 1.368(5)
C31 C36 1.385(5)
C32 C33 1.402(6)
C32 H32A 0.9300
C33 C34 1.361(7)
C33 H33A 0.9300
C34 C35 1.364(6)
C34 H34A 0.9300
C35 C36 1.378(6)
C35 H35A 0.9300
C36 H36A 0.9300
C38 O7 1.353(5)
C38 C39 1.389(6)
C38 C101 1.402(5)
C39 C40 1.380(6)
C39 H39A 0.9300
C40 C41 1.353(6)
C40 O8 1.388(5)
C41 C42 1.375(5)
C41 H41A 0.9300
C42 C101 1.367(5)
C42 H42A 0.9300
C44 O7 1.426(7)
C44 H44A 0.9600
C44 H44B 0.9600
C44 H44C 0.9600
C45 O8 1.432(6)
C45 H45A 0.9600
C45 H45B 0.9600
C45 H45C 0.9600
C46 C47 1.383(6)
C46 H46A 0.9300
C47 C48 1.360(7)
C47 H47A 0.9300
C48 C49 1.370(6)
C48 H48A 0.9300
C49 C50 1.367(6)
C49 H49A 0.9300
C50 H50A 0.9300
C51 C56 1.387(5)
C51 C52 1.404(5)
C52 C53 1.390(5)
C52 C70 1.503(5)
C53 C54 1.385(6)
C53 H53A 0.9300
C54 C55 1.370(6)
C54 H54A 0.9300
C55 C56 1.377(6)
C55 H55A 0.9300
C56 H56A 0.9300
C57 C62 1.381(6)
C57 C58 1.384(6)
C58 C59 1.394(6)
C58 H58A 0.9300
C59 C60 1.367(8)
C59 H59A 0.9300
C60 C61 1.363(8)
C60 H60A 0.9300
C61 C62 1.382(6)
C61 H61A 0.9300
C62 H62A 0.9300
C63 C64 1.371(5)
C63 C68 1.400(5)
C64 C65 1.377(6)
C64 H64A 0.9300
C65 C66 1.361(7)
C65 H65A 0.9300
C66 C67 1.365(6)
C66 H66A 0.9300
C67 C68 1.365(6)
C67 H67A 0.9300
C68 H68A 0.9300
C69 C74 1.392(5)
C69 C70 1.398(5)
C70 C71 1.398(5)
C71 C72 1.365(6)
C71 H71A 0.9300
C72 C73 1.373(6)
C72 H72A 0.9300
C73 C74 1.392(5)
C73 H73A 0.9300
C74 H74A 0.9300
C75 C80 1.383(5)
C75 C76 1.396(5)
C76 C77 1.385(6)
C76 H76A 0.9300
C77 C78 1.333(7)
C77 H77A 0.9300
C78 C79 1.400(7)
C78 H78A 0.9300
C79 C80 1.383(6)
C79 H79A 0.9300
C80 H80A 0.9300
C81 C82 1.376(5)
C81 C86 1.381(5)
C82 C83 1.393(6)
C82 H82A 0.9300
C83 C84 1.373(7)
C83 H83A 0.9300
C84 C85 1.360(7)
C84 H84A 0.9300
C85 C86 1.391(6)
C85 H85A 0.9300
C86 H86A 0.9300
C87 C92 1.380(6)
C87 C88 1.396(6)
C87 C93 1.536(6)
C88 O3 1.319(6)
C88 C89 1.388(6)
C89 C90 1.386(7)
C89 H89A 0.9300
C90 C91 1.361(7)
C90 O4 1.399(6)
C91 C92 1.377(6)
C91 H91A 0.9300
C92 H92A 0.9300
C93 O2 1.192(5)
C93 O1 1.247(5)
C94 O3 1.457(6)
C94 H94A 0.9600
C94 H94B 0.9600
C94 H94C 0.9600
C95 O4 1.460(7)
C95 H95A 0.9600
C95 H95B 0.9600
C95 H95C 0.9600
C96 C97 1.361(7)
C96 H96A 0.9300
C97 C98 1.317(9)
C97 H97A 0.9300
C98 C99 1.366(9)
C98 H98A 0.9300
C99 C100 1.385(7)
C99 H99A 0.9300
C100 H10B 0.9300
C101 C107 1.519(5)
C107 O6 1.241(5)
C107 O5 1.287(4)

loop_
_platon_squeeze_void_nr
_platon_squeeze_void_average_x
_platon_squeeze_void_average_y
_platon_squeeze_void_average_z
_platon_squeeze_void_volume
_platon_squeeze_void_count_electrons
_platon_squeeze_void_content
1 -0.011 0.000 0.000 937 307 ' '
2 -0.109 0.500 0.500 937 307 ' '
